data_9009663
loop_
_publ_author_name
'Gualtieri, A. F.'

_publ_section_title
;
 Accuracy of XRPD QPA using the combined Rietveld-RIR method
;
_journal_name_full 'Journal of Applied Crystallography'
_journal_page_first 267
_journal_page_last 278
_journal_paper_doi 10.1107/S002188989901643X
_journal_volume 33
_journal_year 2000
_chemical_compound_source 'Baveno, Novara, Italy'
_chemical_formula_sum 'Al1.02 Ca0.02 Na0.98 O8 Si2.98'
_chemical_name_mineral Albite
_space_group_IT_number 2
_symmetry_space_group_name_Hall '-P 1 (1/2*x+1/2*y,1/2*x-1/2*y,-z)'
_symmetry_space_group_name_H-M 'C -1'
_cell_angle_alpha 94.2451
_cell_angle_beta 116.600
_cell_angle_gamma 87.800
_cell_length_a 8.14588
_cell_length_b 12.7973
_cell_length_c 7.15775
_cell_formula_units_Z 4
_cell_volume 665.342
_database_code_amcsd 0012863
_exptl_crystal_density_diffrn 2.621
_cod_original_formula_sum '(Na.98 Ca.02) (Si2.98 Al1.02) O8'
_cod_database_code 9009663

loop_
_space_group_symop_operation_xyz
x,y,z
1/2+x,1/2+y,z
-x,-y,-z
1/2-x,1/2-y,-z

loop_
_atom_site_label
_atom_site_fract_x
_atom_site_fract_y
_atom_site_fract_z
_atom_site_occupancy
_atom_site_U_iso_or_equiv
Na 0.27910 -0.01260 0.17940 0.98000 0.09600
Ca 0.27910 -0.01260 0.17940 0.02000 0.09600
Si1 0.01320 0.16570 0.21130 0.74500 0.05400
Al1 0.01320 0.16570 0.21130 0.25500 0.05400
Si2 0.01000 0.82030 0.24040 0.74500 0.04900
Al2 0.01000 0.82030 0.24040 0.25500 0.04900
Si3 0.68570 0.11100 0.31610 0.74500 0.06600
Al3 0.68570 0.11100 0.31610 0.25500 0.06600
Si4 0.68020 0.88440 0.35980 0.74500 0.04400
Al4 0.68020 0.88440 0.35980 0.25500 0.04400
O1 -0.00440 0.13540 0.96300 1.00000 0.07300
O2 0.58480 0.99470 0.25630 1.00000 0.04200
O3 0.81880 0.11010 0.20140 1.00000 0.07100
O4 0.81660 0.84490 0.25520 1.00000 0.01500
O5 0.01120 0.69050 0.22090 1.00000 0.03700
O6 0.20430 0.11110 0.38560 1.00000 0.02200
O7 0.18620 0.87020 0.42970 1.00000 0.02700
O8 0.00690 0.30080 0.26190 1.00000 0.05200

loop_
_cod_related_entry_id
_cod_related_entry_database
_cod_related_entry_code
1 AMCSD 0012863
